data_2016219
loop_
_publ_author_name
'Nichol, Gary S.'
'Clegg, William'

_publ_section_title
;
 Ammonium violurate: a compact structure with extensive hydrogen
 bonding in three dimensions
;
_journal_coeditor_code SK3165
_journal_issue 10
_journal_name_full 'Acta Crystallographica Section C'
_journal_page_first o609
_journal_page_last o612
_journal_paper_doi 10.1107/S0108270107044241
_journal_volume 63
_journal_year 2007
_chemical_formula_iupac 'N H4 +, C4 H2 N3 O4 -'
_chemical_formula_moiety 'N H4 +, C4 H2 N3 O4 -'
_chemical_formula_sum 'C4 H6 N4 O4'
_chemical_formula_weight 174.13
_chemical_name_common 'Ammonium violurate'
_chemical_name_systematic 'Ammonium violurate'
_space_group_IT_number 2
_symmetry_cell_setting triclinic
_symmetry_space_group_name_Hall '-P 1'
_symmetry_space_group_name_H-M 'P -1'
_atom_sites_solution_hydrogens difmap
_atom_sites_solution_primary direct
_atom_sites_solution_secondary difmap
_cell_angle_alpha 101.734(13)
_cell_angle_beta 93.643(14)
_cell_angle_gamma 105.869(11)
_cell_formula_units_Z 2
_cell_length_a 4.8087(6)
_cell_length_b 7.4678(10)
_cell_length_c 9.5748(11)
_cell_measurement_reflns_used 1410
_cell_measurement_temperature 120(2)
_cell_measurement_theta_max 27.48
_cell_measurement_theta_min 2.91
_cell_volume 321.22(8)
_computing_cell_refinement 'DENZO (Otwinowski & Minor, 1997) and COLLECT (Hooft, 1998)'
_computing_data_collection 'COLLECT (Hooft, 1998)'
_computing_data_reduction 'DENZO (Otwinowski & Minor, 1997) and COLLECT (Hooft, 1998)'
_computing_molecular_graphics 'DIAMOND (Brandenburg & Putz, 2004)'
_computing_publication_material 'SHELXTL (Sheldrick, 2001) and local programs'
_computing_structure_refinement 'SHELXTL (Sheldrick, 2001)'
_computing_structure_solution 'SHELXTL (Sheldrick, 2001)'
_diffrn_ambient_temperature 150(2)
_diffrn_measured_fraction_theta_full 0.997
_diffrn_measured_fraction_theta_max 0.989
_diffrn_measurement_device_type 'Bruker-Nonius KappaCCD'
_diffrn_measurement_method '\f and \w scans'
_diffrn_radiation_monochromator '10cm confocal mirrors'
_diffrn_radiation_source 'Bruker-Nonius FR591 rotating anode'
_diffrn_radiation_type MoK\a
_diffrn_radiation_wavelength 0.71073
_diffrn_reflns_av_R_equivalents 0.0673
_diffrn_reflns_av_sigmaI/netI 0.0473
_diffrn_reflns_limit_h_max 6
_diffrn_reflns_limit_h_min -6
_diffrn_reflns_limit_k_max 9
_diffrn_reflns_limit_k_min -9
_diffrn_reflns_limit_l_max 12
_diffrn_reflns_limit_l_min -12
_diffrn_reflns_number 7149
_diffrn_reflns_theta_full 26.00
_diffrn_reflns_theta_max 27.56
_diffrn_reflns_theta_min 4.03
_diffrn_standards_number 0
_exptl_absorpt_coefficient_mu 0.161
_exptl_absorpt_correction_T_max 0.998
_exptl_absorpt_correction_T_min 0.920
_exptl_absorpt_correction_type multi-scan
_exptl_absorpt_process_details '(SADABS; Sheldrick, 2003)'
_exptl_crystal_colour 'light purple'
_exptl_crystal_density_diffrn 1.800
_exptl_crystal_density_method 'not measured'
_exptl_crystal_description shard
_exptl_crystal_F_000 180
_exptl_crystal_size_max 0.06
_exptl_crystal_size_mid 0.04
_exptl_crystal_size_min 0.01
_refine_diff_density_max 0.564
_refine_diff_density_min -0.262
_refine_ls_extinction_method none
_refine_ls_goodness_of_fit_ref 1.033
_refine_ls_hydrogen_treatment refall
_refine_ls_matrix_type full
_refine_ls_number_parameters 133
_refine_ls_number_reflns 1466
_refine_ls_number_restraints 0
_refine_ls_restrained_S_all 1.033
_refine_ls_R_factor_all 0.0794
_refine_ls_R_factor_gt 0.0539
_refine_ls_shift/su_max 0.000
_refine_ls_shift/su_mean 0.000
_refine_ls_structure_factor_coef Fsqd
_refine_ls_weighting_details 'calc w=1/[\s^2^(Fo^2^)+(0.0555P)^2^+0.3524P] where P=(Fo^2^+2Fc^2^)/3'
_refine_ls_weighting_scheme calc
_refine_ls_wR_factor_gt 0.1189
_refine_ls_wR_factor_ref 0.1328
_reflns_number_gt 1102
_reflns_number_total 1466
_reflns_threshold_expression I>2\s(I)
_cod_data_source_file sk3165.cif
_cod_data_source_block I
_cod_database_code 2016219
_cod_database_fobs_code 2016219

loop_
_symmetry_equiv_pos_as_xyz
'x, y, z'
'-x, -y, -z'

loop_
_atom_site_type_symbol
_atom_site_label
_atom_site_fract_x
_atom_site_fract_y
_atom_site_fract_z
_atom_site_U_iso_or_equiv
_atom_site_adp_type
_atom_site_calc_flag
_atom_site_occupancy
O O1 0.6589(3) 0.4998(2) 0.83350(17) 0.0198(4) Uani d 1
O O2 0.9327(3) 0.6859(2) 0.43065(17) 0.0198(4) Uani d 1
O O3 0.3806(4) 1.0013(2) 0.67959(17) 0.0202(4) Uani d 1
O O4 0.2018(4) 0.8773(2) 0.91461(18) 0.0232(4) Uani d 1
N N1 0.7901(4) 0.5956(3) 0.6332(2) 0.0162(4) Uani d 1
H H1N 0.883(7) 0.496(5) 0.616(3) 0.035(8) Uiso d 1
N N2 0.6600(4) 0.8417(3) 0.5606(2) 0.0177(4) Uani d 1
H H2N 0.657(6) 0.904(4) 0.489(3) 0.023(7) Uiso d 1
N N3 0.3458(4) 0.7580(3) 0.8907(2) 0.0203(5) Uani d 1
N N4 0.8913(5) 0.7542(3) 0.1278(2) 0.0229(5) Uani d 1
H H1 1.000(7) 0.796(5) 0.057(4) 0.044(9) Uiso d 1
H H2 0.729(7) 0.650(5) 0.080(3) 0.040(9) Uiso d 1
H H3 0.826(8) 0.847(6) 0.180(4) 0.053(10) Uiso d 1
H H4 1.003(9) 0.717(6) 0.192(5) 0.066(12) Uiso d 1
C C1 0.6478(5) 0.6099(3) 0.7552(2) 0.0159(5) Uani d 1
C C2 0.8026(5) 0.7064(3) 0.5363(2) 0.0160(5) Uani d 1
C C3 0.5026(5) 0.8746(3) 0.6749(2) 0.0158(5) Uani d 1
C C4 0.4962(5) 0.7557(3) 0.7762(2) 0.0160(5) Uani d 1

loop_
_atom_site_aniso_label
_atom_site_aniso_U_11
_atom_site_aniso_U_22
_atom_site_aniso_U_33
_atom_site_aniso_U_12
_atom_site_aniso_U_13
_atom_site_aniso_U_23
O1 0.0207(9) 0.0211(8) 0.0197(8) 0.0059(7) 0.0026(7) 0.0093(7)
O2 0.0235(9) 0.0226(9) 0.0185(8) 0.0121(7) 0.0073(7) 0.0074(7)
O3 0.0264(9) 0.0220(9) 0.0187(8) 0.0141(7) 0.0092(7) 0.0075(7)
O4 0.0238(9) 0.0243(9) 0.0224(9) 0.0075(7) 0.0080(7) 0.0047(7)
N1 0.0168(9) 0.0173(9) 0.0168(10) 0.0075(8) 0.0026(7) 0.0060(8)
N2 0.0205(10) 0.0207(10) 0.0171(10) 0.0093(8) 0.0067(8) 0.0100(8)
N3 0.0170(10) 0.0220(10) 0.0198(10) 0.0042(8) 0.0026(8) 0.0021(8)
N4 0.0245(11) 0.0245(11) 0.0181(11) 0.0032(9) 0.0062(9) 0.0057(9)
C1 0.0133(10) 0.0172(11) 0.0156(10) 0.0020(8) 0.0003(8) 0.0039(9)
C2 0.0137(10) 0.0156(11) 0.0183(11) 0.0037(8) 0.0009(8) 0.0040(9)
C3 0.0124(10) 0.0182(11) 0.0158(11) 0.0023(8) 0.0026(8) 0.0039(9)
C4 0.0133(10) 0.0178(11) 0.0160(11) 0.0033(9) 0.0014(8) 0.0040(9)

loop_
_atom_type_symbol
_atom_type_description
_atom_type_scat_dispersion_real
_atom_type_scat_dispersion_imag
_atom_type_scat_source
C C 0.0033 0.0016 'International Tables Vol C Tables 4.2.6.8 and 6.1.1.4'
H H 0.0000 0.0000 'International Tables Vol C Tables 4.2.6.8 and 6.1.1.4'
N N 0.0061 0.0033 'International Tables Vol C Tables 4.2.6.8 and 6.1.1.4'
O O 0.0106 0.0060 'International Tables Vol C Tables 4.2.6.8 and 6.1.1.4'

loop_
_geom_angle_atom_site_label_1
_geom_angle_atom_site_label_2
_geom_angle_atom_site_label_3
_geom_angle
_geom_angle_publ_flag
H1N N1 C1 116.1(18) ?
H1N N1 C2 118.0(18) ?
C1 N1 C2 125.84(19) ?
H2N N2 C2 114.1(18) ?
H2N N2 C3 120.0(18) ?
C2 N2 C3 125.61(19) ?
O4 N3 C4 118.1(2) ?
H1 N4 H2 107(3) y
H1 N4 H3 113(3) y
H1 N4 H4 111(3) y
H2 N4 H3 109(3) y
H2 N4 H4 110(3) y
H3 N4 H4 107(3) y
O1 C1 N1 118.0(2) ?
O1 C1 C4 126.4(2) ?
N1 C1 C4 115.55(19) ?
O2 C2 N1 122.4(2) ?
O2 C2 N2 120.9(2) ?
N1 C2 N2 116.68(19) ?
O3 C3 N2 117.42(19) ?
O3 C3 C4 126.4(2) ?
N2 C3 C4 116.20(19) ?
N3 C4 C1 114.1(2) ?
N3 C4 C3 125.7(2) ?
C1 C4 C3 120.12(19) ?

loop_
_geom_bond_atom_site_label_1
_geom_bond_atom_site_label_2
_geom_bond_distance
_geom_bond_publ_flag
O1 C1 1.229(3) y
O2 C2 1.228(3) y
O3 C3 1.237(3) y
O4 N3 1.265(3) y
N1 H1N 0.96(3) ?
N1 C1 1.392(3) y
N1 C2 1.356(3) y
N2 H2N 0.90(3) ?
N2 C2 1.359(3) y
N2 C3 1.389(3) y
N3 C4 1.351(3) y
N4 H1 0.93(4) y
N4 H2 0.95(3) y
N4 H3 0.91(4) y
N4 H4 0.93(4) y
C1 C4 1.456(3) y
C3 C4 1.439(3) y

loop_
_geom_hbond_atom_site_label_D
_geom_hbond_atom_site_label_H
_geom_hbond_atom_site_label_A
_geom_hbond_site_symmetry_A
_geom_hbond_distance_DH
_geom_hbond_distance_HA
_geom_hbond_distance_DA
_geom_hbond_angle_DHA
_geom_hbond_publ_flag
N1 H1N O2 2_766 0.96(3) 1.81(3) 2.772(2) 175(3) y
N2 H2N O3 2_676 0.90(3) 1.91(3) 2.805(3) 172(3) y
N4 H1 O4 1_654 0.93(4) 1.84(4) 2.765(3) 178(3) y
N4 H1 N3 1_654 0.93(4) 2.41(4) 3.249(3) 150(3) y
N4 H2 O1 2_666 0.95(3) 2.20(3) 2.898(3) 130(3) y
N4 H2 O1 1_554 0.95(3) 2.36(3) 3.010(3) 125(2) y
N4 H3 O3 2_676 0.91(4) 2.06(4) 2.947(3) 165(3) y
N4 H3 O4 2_676 0.91(4) 2.45(4) 3.007(3) 120(3) y
N4 H4 O2 . 0.93(4) 2.38(4) 3.048(3) 129(3) y
N4 H4 O1 2_766 0.93(4) 2.58(4) 3.293(3) 134(3) y

loop_
_geom_torsion_atom_site_label_1
_geom_torsion_atom_site_label_2
_geom_torsion_atom_site_label_3
_geom_torsion_atom_site_label_4
_geom_torsion
C2 N1 C1 O1 -179.3(2)
C2 N1 C1 C4 1.2(3)
C1 N1 C2 O2 180.0(2)
C1 N1 C2 N2 -0.8(3)
C3 N2 C2 O2 178.9(2)
C3 N2 C2 N1 -0.4(3)
C2 N2 C3 O3 -178.6(2)
C2 N2 C3 C4 1.0(3)
O4 N3 C4 C1 -178.29(19)
O4 N3 C4 C3 -1.7(3)
O3 C3 C4 N3 2.7(4)
O3 C3 C4 C1 179.1(2)
N2 C3 C4 N3 -176.8(2)
N2 C3 C4 C1 -0.4(3)
O1 C1 C4 N3 -3.2(3)
O1 C1 C4 C3 -180.0(2)
N1 C1 C4 N3 176.19(19)
N1 C1 C4 C3 -0.6(3)

loop_
_cod_related_entry_id
_cod_related_entry_database
_cod_related_entry_code
1 ChemSpider 30654073
